data_1572036
loop_
_publ_author_name
'Nascimento, Mitchell A.'
'LaPierre, Etienne A.'
'Patrick, Brian O.'
'Watson, Jade E. T.'
'Watanabe, Lara'
'Rawson, Jeremy'
'Hering-Junghans, Christian'
'Manners, Ian'

_publ_section_title
;
 1,3-Dipolar cyclisation reactions of nitriles with sterically encumbered
 cyclic triphosphanes: synthesis and electronic structure of
 phosphorus-rich heterocycles with tunable colour.
;
_journal_issue 30
_journal_name_full 'Chemical science'
_journal_page_first 12006
_journal_page_last 12016
_journal_paper_doi 10.1039/d4sc02497d
_journal_volume 15
_journal_year 2024
_chemical_formula_moiety 'C34 H38 N P3'
_chemical_formula_sum 'C34 H38 N P3'
_chemical_formula_weight 553.56
_space_group_crystal_system triclinic
_space_group_IT_number 2
_space_group_name_Hall '-P 1'
_space_group_name_H-M_alt 'P -1'
_atom_sites_solution_hydrogens geom
_atom_sites_solution_primary dual
_audit_creation_date 2022-11-28
_audit_creation_method
;
Olex2 1.3
(compiled 2020.11.12 svn.r5f609507 for OlexSys, GUI svn.r6408)
;
_audit_update_record
;
2023-09-05 deposited with the CCDC.	2024-07-01 downloaded from the CCDC.
;
_cell_angle_alpha 103.595(2)
_cell_angle_beta 90.873(2)
_cell_angle_gamma 109.755(2)
_cell_formula_units_Z 4
_cell_length_a 13.3026(7)
_cell_length_b 15.2580(8)
_cell_length_c 16.3831(8)
_cell_measurement_reflns_used 9324
_cell_measurement_temperature 273.15
_cell_measurement_theta_max 27.96
_cell_measurement_theta_min 2.31
_cell_volume 3025.6(3)
_computing_cell_refinement 'SAINT V8.40B (2016)'
_computing_data_reduction 'SAINT V8.40B (2016)'
_computing_molecular_graphics 'Olex2 1.3 (Dolomanov et al., 2009)'
_computing_publication_material 'Olex2 1.3 (Dolomanov et al., 2009)'
_computing_structure_refinement 'SHELXL 2018/3 (Sheldrick, 2015)'
_computing_structure_solution 'SHELXT 2018/2 (Sheldrick, 2018)'
_diffrn_ambient_temperature 273.15
_diffrn_measured_fraction_theta_full 0.977
_diffrn_measured_fraction_theta_max 0.939
_diffrn_measurement_device_type 'Bruker APEX-II CCD'
_diffrn_measurement_method '\f and \w scans'
_diffrn_radiation_type MoK\a
_diffrn_radiation_wavelength 0.71073
_diffrn_reflns_av_R_equivalents 0.0682
_diffrn_reflns_av_unetI/netI 0.0674
_diffrn_reflns_Laue_measured_fraction_full 0.977
_diffrn_reflns_Laue_measured_fraction_max 0.939
_diffrn_reflns_limit_h_max 17
_diffrn_reflns_limit_h_min -17
_diffrn_reflns_limit_k_max 19
_diffrn_reflns_limit_k_min -20
_diffrn_reflns_limit_l_max 21
_diffrn_reflns_limit_l_min -21
_diffrn_reflns_number 52160
_diffrn_reflns_point_group_measured_fraction_full 0.977
_diffrn_reflns_point_group_measured_fraction_max 0.939
_diffrn_reflns_theta_full 25.242
_diffrn_reflns_theta_max 27.964
_diffrn_reflns_theta_min 1.467
_diffrn_source_current 1.0
_diffrn_source_power 0.05
_diffrn_source_voltage 50.0
_diffrn_standards_number 0
_exptl_absorpt_coefficient_mu 0.220
_exptl_absorpt_correction_T_max 0.7352
_exptl_absorpt_correction_T_min 0.6665
_exptl_absorpt_correction_type none
_exptl_absorpt_process_details
;
SADABS-2016/2 (Bruker,2016/2) was used for absorption correction.
wR2(int) was 0.1391 before and 0.0958 after correction.
The Ratio of minimum to maximum transmission is 0.9066.
The \l/2 correction factor is Not present.
;
_exptl_crystal_colour orange
_exptl_crystal_colour_primary orange
_exptl_crystal_density_diffrn 1.215
_exptl_crystal_description blade
_exptl_crystal_F_000 1176
_exptl_crystal_size_max 0.2
_exptl_crystal_size_mid 0.096
_exptl_crystal_size_min 0.064
_refine_diff_density_max 0.407
_refine_diff_density_min -0.294
_refine_diff_density_rms 0.062
_refine_ls_extinction_method none
_refine_ls_goodness_of_fit_ref 1.035
_refine_ls_hydrogen_treatment constr
_refine_ls_matrix_type full
_refine_ls_number_parameters 703
_refine_ls_number_reflns 13650
_refine_ls_number_restraints 0
_refine_ls_restrained_S_all 1.035
_refine_ls_R_factor_all 0.0740
_refine_ls_R_factor_gt 0.0502
_refine_ls_shift/su_max 0.001
_refine_ls_shift/su_mean 0.000
_refine_ls_structure_factor_coef Fsqd
_refine_ls_weighting_details 'w=1/[\s^2^(Fo^2^)+(0.0498P)^2^+1.6789P] where P=(Fo^2^+2Fc^2^)/3'
_refine_ls_weighting_scheme calc
_refine_ls_wR_factor_gt 0.1208
_refine_ls_wR_factor_ref 0.1333
_reflns_Friedel_coverage 0.000
_reflns_number_gt 10058
_reflns_number_total 13650
_reflns_threshold_expression 'I > 2\s(I)'
_cod_data_source_file d4sc02497d4.cif
_cod_data_source_block im091
_cod_depositor_comments 'Adding full bibliography for 1572027--1572043.cif.'
_cod_database_code 1572036
_shelx_shelxl_version_number 2018/3
_shelx_space_group_comment
;
The symmetry employed for this shelxl refinement is uniquely defined
by the following loop, which should always be used as a source of
symmetry information in preference to the above space-group names.
They are only intended as comments.
;
_shelx_estimated_absorpt_t_max 0.986
_shelx_estimated_absorpt_t_min 0.957
_olex2_refinement_description
;
1. Fixed Uiso
 At 1.2 times of:
  All C(H) groups
 At 1.5 times of:
  All C(H,H,H) groups
2.a Aromatic/amide H refined with riding coordinates:
 C23(H23), C3(H3), C20(H20), C48(H48), C54(H54), C14(H14), C57(H57), C41(H41),
 C4(H4), C45(H45), C37(H37), C7(H7), C11(H11), C29(H29), C38(H38), C5(H5),
 C40(H40), C39(H39), C63(H63), C6(H6), C32(H32), C66(H66)
2.b Idealised Me refined as rotating group:
 C50(H50A,H50B,H50C), C25(H25A,H25B,H25C), C22(H22A,H22B,H22C), C10(H10A,H10B,
 H10C), C62(H62A,H62B,H62C), C44(H44A,H44B,H44C), C19(H19A,H19B,H19C),
 C01N(H01A,H01B,H01C), C16(H16A,H16B,H16C), C28(H28A,H28B,H28C), C34(H34A,H34B,
 H34C), C53(H53A,H53B,H53C), C59(H59A,H59B,H59C), C47(H47A,H47B,H47C), C13(H13A,
 H13B,H13C), C68(H68A,H68B,H68C), C31(H31A,H31B,H31C), C65(H65A,H65B,H65C)
;
_olex2_submission_special_instructions 'No special instructions were received'

loop_
_space_group_symop_operation_xyz
'x, y, z'
'-x, -y, -z'

loop_
_atom_site_label
_atom_site_type_symbol
_atom_site_fract_x
_atom_site_fract_y
_atom_site_fract_z
_atom_site_U_iso_or_equiv
_atom_site_adp_type
_atom_site_occupancy
_atom_site_site_symmetry_order
_atom_site_calc_flag
_atom_site_refinement_flags_posn
_atom_site_refinement_flags_adp
_atom_site_refinement_flags_occupancy
_atom_site_disorder_assembly
_atom_site_disorder_group
P1 P 0.93260(4) 1.25328(4) 0.33744(3) 0.02191(13) Uani 1 1 d . . . . .
P2 P 0.76542(5) 1.19448(4) 0.36287(3) 0.02254(13) Uani 1 1 d . . . . .
P3 P 0.75210(5) 1.04191(4) 0.30262(3) 0.02477(13) Uani 1 1 d . . . . .
P6 P 0.50067(5) 0.59121(4) 0.30875(3) 0.02537(13) Uani 1 1 d . . . . .
P5 P 0.67396(5) 0.67095(4) 0.32456(3) 0.02374(13) Uani 1 1 d . . . . .
P4 P 0.65764(5) 0.76867(4) 0.24505(4) 0.02512(13) Uani 1 1 d . . . . .
N1 N 0.85685(15) 1.06331(13) 0.24360(11) 0.0268(4) Uani 1 1 d . . . . .
N2 N 0.53603(15) 0.70004(13) 0.19141(11) 0.0260(4) Uani 1 1 d . . . . .
C8 C 0.93127(17) 1.34798(15) 0.28572(13) 0.0220(4) Uani 1 1 d . . . . .
C1 C 0.93133(17) 1.14554(15) 0.25406(13) 0.0237(5) Uani 1 1 d . . . . .
C9 C 0.86353(18) 1.33316(16) 0.21304(13) 0.0271(5) Uani 1 1 d . . . . .
C24 C 0.83690(17) 1.16553(15) 0.52082(13) 0.0244(5) Uani 1 1 d . . . . .
C17 C 0.78023(17) 1.20711(15) 0.47771(13) 0.0226(4) Uani 1 1 d . . . . .
C35 C 0.46907(17) 0.62942(15) 0.21405(13) 0.0240(5) Uani 1 1 d . . . . .
C21 C 0.78601(18) 1.23936(16) 0.65520(14) 0.0286(5) Uani 1 1 d . . . . .
C51 C 0.70015(17) 0.74917(15) 0.43323(13) 0.0235(4) Uani 1 1 d . . . . .
C42 C 0.75727(18) 0.76180(15) 0.16970(13) 0.0247(5) Uani 1 1 d . . . . .
C26 C 0.63146(18) 0.99715(15) 0.22717(14) 0.0262(5) Uani 1 1 d . . . . .
C23 C 0.83723(18) 1.18240(16) 0.60854(13) 0.0276(5) Uani 1 1 d . . . . .
H23 H 0.873593 1.153969 0.636736 0.033 Uiso 1 1 calc R U . . .
C49 C 0.86449(18) 0.81032(15) 0.20655(14) 0.0261(5) Uani 1 1 d . . . . .
C36 C 0.35876(17) 0.58250(16) 0.16910(13) 0.0258(5) Uani 1 1 d . . . . .
C52 C 0.64722(18) 0.81325(16) 0.46741(14) 0.0267(5) Uani 1 1 d . . . . .
C55 C 0.76743(18) 0.87084(16) 0.59787(14) 0.0291(5) Uani 1 1 d . . . . .
C3 C 1.11635(19) 1.23743(16) 0.22308(14) 0.0284(5) Uani 1 1 d . . . . .
H3 H 1.117290 1.290464 0.265406 0.034 Uiso 1 1 calc R U . . .
C18 C 0.72860(18) 1.26676(15) 0.52474(13) 0.0262(5) Uani 1 1 d . . . . .
C15 C 0.99556(18) 1.44274(16) 0.32941(14) 0.0268(5) Uani 1 1 d . . . . .
C43 C 0.73795(18) 0.72116(16) 0.08137(14) 0.0284(5) Uani 1 1 d . . . . .
C58 C 0.78511(18) 0.74457(16) 0.48302(13) 0.0262(5) Uani 1 1 d . . . . .
C20 C 0.73270(18) 1.28128(16) 0.61180(14) 0.0295(5) Uani 1 1 d . . . . .
H20 H 0.698445 1.320547 0.642109 0.035 Uiso 1 1 calc R U . . .
C27 C 0.53555(19) 0.98549(15) 0.26628(15) 0.0295(5) Uani 1 1 d . . . . .
C48 C 0.94859(19) 0.81430(17) 0.15641(15) 0.0320(5) Uani 1 1 d . . . . .
H48 H 1.018783 0.847125 0.181269 0.038 Uiso 1 1 calc R U . . .
C2 C 1.02608(18) 1.15379(16) 0.20541(13) 0.0255(5) Uani 1 1 d . . . . .
C60 C 0.49190(18) 0.46493(16) 0.27131(15) 0.0282(5) Uani 1 1 d . . . . .
C54 C 0.68314(18) 0.87326(16) 0.54876(14) 0.0290(5) Uani 1 1 d . . . . .
H54 H 0.649146 0.916507 0.570782 0.035 Uiso 1 1 calc R U . . .
C61 C 0.53379(19) 0.42759(16) 0.19810(15) 0.0321(5) Uani 1 1 d . . . . .
C50 C 0.89212(19) 0.85798(17) 0.29999(14) 0.0327(5) Uani 1 1 d . . . . .
H50A H 0.840275 0.886829 0.320033 0.049 Uiso 1 1 calc R U . . .
H50B H 0.962322 0.906769 0.309493 0.049 Uiso 1 1 calc R U . . .
H50C H 0.891322 0.810587 0.329759 0.049 Uiso 1 1 calc R U . . .
C14 C 0.98805(19) 1.51951(16) 0.30091(16) 0.0328(5) Uani 1 1 d . . . . .
H14 H 1.029850 1.581872 0.330255 0.039 Uiso 1 1 calc R U . . .
C33 C 0.6248(2) 0.96521(16) 0.13842(14) 0.0311(5) Uani 1 1 d . . . . .
C57 C 0.81594(19) 0.80518(17) 0.56424(14) 0.0302(5) Uani 1 1 d . . . . .
H57 H 0.871202 0.801322 0.597039 0.036 Uiso 1 1 calc R U . . .
C41 C 0.27713(18) 0.51483(16) 0.19718(15) 0.0301(5) Uani 1 1 d . . . . .
H41 H 0.291771 0.496530 0.245010 0.036 Uiso 1 1 calc R U . . .
C4 C 1.2051(2) 1.24274(18) 0.17829(15) 0.0340(5) Uani 1 1 d . . . . .
H4 H 1.265159 1.298932 0.190962 0.041 Uiso 1 1 calc R U . . .
C12 C 0.9207(2) 1.50648(17) 0.23059(17) 0.0351(6) Uani 1 1 d . . . . .
C45 C 0.8254(2) 0.72552(17) 0.03544(15) 0.0340(5) Uani 1 1 d . . . . .
H45 H 0.812443 0.696356 -0.022193 0.041 Uiso 1 1 calc R U . . .
C25 C 0.8984(2) 1.10308(18) 0.47949(14) 0.0327(5) Uani 1 1 d . . . . .
H25A H 0.850861 1.037207 0.461896 0.049 Uiso 1 1 calc R U . . .
H25B H 0.955530 1.108586 0.519061 0.049 Uiso 1 1 calc R U . . .
H25C H 0.927864 1.123704 0.431208 0.049 Uiso 1 1 calc R U . . .
C22 C 0.7894(2) 1.25732(19) 0.74974(14) 0.0381(6) Uani 1 1 d . . . . .
H22A H 0.822783 1.217526 0.768212 0.057 Uiso 1 1 calc R U . . .
H22B H 0.717620 1.242040 0.765763 0.057 Uiso 1 1 calc R U . . .
H22C H 0.830059 1.323849 0.775530 0.057 Uiso 1 1 calc R U . . .
C37 C 0.3347(2) 0.60791(19) 0.09669(15) 0.0371(6) Uani 1 1 d . . . . .
H37 H 0.387924 0.652899 0.076610 0.045 Uiso 1 1 calc R U . . .
C7 C 1.0261(2) 1.07511(17) 0.14087(14) 0.0321(5) Uani 1 1 d . . . . .
H7 H 0.966369 1.018630 0.127966 0.039 Uiso 1 1 calc R U . . .
C46 C 0.9309(2) 0.77085(18) 0.07060(16) 0.0350(6) Uani 1 1 d . . . . .
C10 C 0.7939(2) 1.23477(17) 0.16205(15) 0.0357(6) Uani 1 1 d . . . . .
H10A H 0.838489 1.199618 0.137457 0.054 Uiso 1 1 calc R U . . .
H10B H 0.750251 1.240886 0.118059 0.054 Uiso 1 1 calc R U . . .
H10C H 0.748632 1.200915 0.198051 0.054 Uiso 1 1 calc R U . . .
C11 C 0.8604(2) 1.41290(18) 0.18761(15) 0.0339(5) Uani 1 1 d . . . . .
H11 H 0.815834 1.402966 0.139511 0.041 Uiso 1 1 calc R U . . .
C29 C 0.4374(2) 0.94547(17) 0.21724(17) 0.0377(6) Uani 1 1 d . . . . .
H29 H 0.374767 0.937656 0.243793 0.045 Uiso 1 1 calc R U . . .
C62 C 0.5831(2) 0.48552(18) 0.13752(16) 0.0381(6) Uani 1 1 d . . . . .
H62A H 0.528412 0.498381 0.108592 0.057 Uiso 1 1 calc R U . . .
H62B H 0.615996 0.450087 0.097178 0.057 Uiso 1 1 calc R U . . .
H62C H 0.636479 0.545278 0.167887 0.057 Uiso 1 1 calc R U . . .
C44 C 0.6282(2) 0.6777(2) 0.03186(15) 0.0412(6) Uani 1 1 d . . . . .
H44A H 0.585376 0.623094 0.050756 0.062 Uiso 1 1 calc R U . . .
H44B H 0.635716 0.657652 -0.027114 0.062 Uiso 1 1 calc R U . . .
H44C H 0.593972 0.724901 0.040492 0.062 Uiso 1 1 calc R U . . .
C38 C 0.2325(2) 0.5667(2) 0.05466(16) 0.0456(7) Uani 1 1 d . . . . .
H38 H 0.217508 0.583938 0.006310 0.055 Uiso 1 1 calc R U . . .
C67 C 0.4457(2) 0.40527(18) 0.32507(17) 0.0378(6) Uani 1 1 d . . . . .
C5 C 1.2042(2) 1.16455(19) 0.11489(15) 0.0376(6) Uani 1 1 d . . . . .
H5 H 1.263513 1.167929 0.084825 0.045 Uiso 1 1 calc R U . . .
C40 C 0.17423(19) 0.47413(18) 0.15517(16) 0.0358(6) Uani 1 1 d . . . . .
H40 H 0.120356 0.429557 0.175107 0.043 Uiso 1 1 calc R U . . .
C19 C 0.6695(2) 1.31735(19) 0.48418(16) 0.0392(6) Uani 1 1 d . . . . .
H19A H 0.717368 1.356911 0.453182 0.059 Uiso 1 1 calc R U . . .
H19B H 0.644054 1.356926 0.527197 0.059 Uiso 1 1 calc R U . . .
H19C H 0.609671 1.270305 0.446431 0.059 Uiso 1 1 calc R U . . .
C01N C 0.8029(2) 0.93643(19) 0.68557(15) 0.0408(6) Uani 1 1 d . . . . .
H01A H 0.785848 0.993452 0.689129 0.061 Uiso 1 1 calc R U . . .
H01B H 0.878996 0.953923 0.697585 0.061 Uiso 1 1 calc R U . . .
H01C H 0.766394 0.903680 0.725850 0.061 Uiso 1 1 calc R U . . .
C39 C 0.1526(2) 0.5002(2) 0.08388(16) 0.0417(6) Uani 1 1 d . . . . .
H39 H 0.083918 0.472953 0.055300 0.050 Uiso 1 1 calc R U . . .
C16 C 1.0732(2) 1.46468(18) 0.40583(16) 0.0405(6) Uani 1 1 d . . . . .
H16A H 1.109332 1.533061 0.425460 0.061 Uiso 1 1 calc R U . . .
H16B H 1.125097 1.434156 0.390928 0.061 Uiso 1 1 calc R U . . .
H16C H 1.034647 1.440769 0.449727 0.061 Uiso 1 1 calc R U . . .
C63 C 0.5285(2) 0.33254(19) 0.1809(2) 0.0457(7) Uani 1 1 d . . . . .
H63 H 0.555094 0.307357 0.132258 0.055 Uiso 1 1 calc R U . . .
C28 C 0.5349(2) 1.01907(18) 0.36085(16) 0.0380(6) Uani 1 1 d . . . . .
H28A H 0.543408 1.086090 0.375941 0.057 Uiso 1 1 calc R U . . .
H28B H 0.592888 1.010040 0.389217 0.057 Uiso 1 1 calc R U . . .
H28C H 0.467897 0.982356 0.377331 0.057 Uiso 1 1 calc R U . . .
C34 C 0.7195(2) 0.96730(18) 0.08880(15) 0.0398(6) Uani 1 1 d . . . . .
H34A H 0.755827 0.929208 0.106647 0.060 Uiso 1 1 calc R U . . .
H34B H 0.768116 1.032536 0.098373 0.060 Uiso 1 1 calc R U . . .
H34C H 0.695092 0.941496 0.029746 0.060 Uiso 1 1 calc R U . . .
C6 C 1.1144(2) 1.08111(19) 0.09634(15) 0.0381(6) Uani 1 1 d . . . . .
H6 H 1.113610 1.028605 0.053462 0.046 Uiso 1 1 calc R U . . .
C32 C 0.5233(2) 0.92695(18) 0.09282(17) 0.0425(7) Uani 1 1 d . . . . .
H32 H 0.518811 0.907330 0.034258 0.051 Uiso 1 1 calc R U . . .
C53 C 0.5537(2) 0.82124(19) 0.42147(16) 0.0394(6) Uani 1 1 d . . . . .
H53A H 0.577355 0.848619 0.374987 0.059 Uiso 1 1 calc R U . . .
H53B H 0.523720 0.861830 0.459380 0.059 Uiso 1 1 calc R U . . .
H53C H 0.500031 0.758383 0.400618 0.059 Uiso 1 1 calc R U . . .
C66 C 0.4447(2) 0.3116(2) 0.3049(2) 0.0495(8) Uani 1 1 d . . . . .
H66 H 0.415457 0.272587 0.340712 0.059 Uiso 1 1 calc R U . . .
C59 C 0.8438(2) 0.67626(19) 0.45313(16) 0.0387(6) Uani 1 1 d . . . . .
H59A H 0.896371 0.683489 0.497344 0.058 Uiso 1 1 calc R U . . .
H59B H 0.878820 0.690317 0.404531 0.058 Uiso 1 1 calc R U . . .
H59C H 0.793543 0.611310 0.438415 0.058 Uiso 1 1 calc R U . . .
C30 C 0.4296(2) 0.91691(19) 0.13040(18) 0.0446(7) Uani 1 1 d . . . . .
C64 C 0.4851(2) 0.27409(19) 0.2339(2) 0.0521(8) Uani 1 1 d . . . . .
C47 C 1.0223(2) 0.7740(2) 0.01686(19) 0.0554(8) Uani 1 1 d . . . . .
H47A H 1.075318 0.837736 0.031704 0.083 Uiso 1 1 calc R U . . .
H47B H 0.995742 0.757388 -0.041600 0.083 Uiso 1 1 calc R U . . .
H47C H 1.054222 0.728922 0.026228 0.083 Uiso 1 1 calc R U . . .
C13 C 0.9129(3) 1.5912(2) 0.2018(2) 0.0546(8) Uani 1 1 d . . . . .
H13A H 0.843216 1.595365 0.210003 0.082 Uiso 1 1 calc R U . . .
H13B H 0.923458 1.582612 0.143010 0.082 Uiso 1 1 calc R U . . .
H13C H 0.967051 1.649324 0.234042 0.082 Uiso 1 1 calc R U . . .
C68 C 0.3948(3) 0.4385(2) 0.40248(18) 0.0556(8) Uani 1 1 d . . . . .
H68A H 0.445202 0.496911 0.437967 0.083 Uiso 1 1 calc R U . . .
H68B H 0.374991 0.389699 0.433037 0.083 Uiso 1 1 calc R U . . .
H68C H 0.332005 0.450105 0.385672 0.083 Uiso 1 1 calc R U . . .
C31 C 0.3217(3) 0.8763(3) 0.0779(2) 0.0721(10) Uani 1 1 d . . . . .
H31A H 0.331804 0.882810 0.021462 0.108 Uiso 1 1 calc R U . . .
H31B H 0.276693 0.911009 0.102450 0.108 Uiso 1 1 calc R U . . .
H31C H 0.288292 0.809489 0.076645 0.108 Uiso 1 1 calc R U . . .
C65 C 0.4822(3) 0.1708(2) 0.2137(3) 0.0847(13) Uani 1 1 d . . . . .
H65A H 0.543794 0.168284 0.243086 0.127 Uiso 1 1 calc R U . . .
H65B H 0.483100 0.147847 0.154036 0.127 Uiso 1 1 calc R U . . .
H65C H 0.417963 0.131078 0.231373 0.127 Uiso 1 1 calc R U . . .

loop_
_atom_site_aniso_label
_atom_site_aniso_U_11
_atom_site_aniso_U_22
_atom_site_aniso_U_33
_atom_site_aniso_U_23
_atom_site_aniso_U_13
_atom_site_aniso_U_12
P1 0.0244(3) 0.0208(3) 0.0204(3) 0.0044(2) 0.0002(2) 0.0085(2)
P2 0.0245(3) 0.0210(3) 0.0220(3) 0.0046(2) 0.0010(2) 0.0086(2)
P3 0.0270(3) 0.0198(3) 0.0262(3) 0.0043(2) 0.0000(2) 0.0080(2)
P6 0.0256(3) 0.0254(3) 0.0241(3) 0.0087(2) 0.0009(2) 0.0061(2)
P5 0.0242(3) 0.0233(3) 0.0236(3) 0.0070(2) -0.0006(2) 0.0077(2)
P4 0.0248(3) 0.0227(3) 0.0273(3) 0.0090(2) -0.0012(2) 0.0060(2)
N1 0.0307(10) 0.0241(10) 0.0269(9) 0.0042(7) 0.0012(8) 0.0129(8)
N2 0.0240(10) 0.0277(10) 0.0282(9) 0.0096(8) 0.0004(8) 0.0098(8)
C8 0.0243(11) 0.0213(11) 0.0231(10) 0.0074(8) 0.0043(8) 0.0101(9)
C1 0.0265(11) 0.0236(11) 0.0231(10) 0.0046(8) -0.0010(9) 0.0122(9)
C9 0.0289(12) 0.0282(12) 0.0259(11) 0.0093(9) 0.0038(9) 0.0106(10)
C24 0.0245(11) 0.0241(11) 0.0246(10) 0.0068(9) 0.0037(9) 0.0080(9)
C17 0.0227(11) 0.0201(11) 0.0238(10) 0.0062(8) 0.0026(8) 0.0058(8)
C35 0.0243(11) 0.0259(12) 0.0234(10) 0.0058(8) 0.0011(9) 0.0114(9)
C21 0.0275(12) 0.0271(12) 0.0247(11) 0.0038(9) 0.0026(9) 0.0034(9)
C51 0.0220(11) 0.0234(11) 0.0240(10) 0.0078(8) 0.0001(8) 0.0053(9)
C42 0.0265(11) 0.0215(11) 0.0272(11) 0.0122(9) -0.0007(9) 0.0060(9)
C26 0.0310(12) 0.0149(11) 0.0307(11) 0.0030(8) -0.0025(9) 0.0076(9)
C23 0.0292(12) 0.0282(12) 0.0258(11) 0.0087(9) 0.0001(9) 0.0095(10)
C49 0.0264(11) 0.0209(11) 0.0316(11) 0.0127(9) -0.0022(9) 0.0053(9)
C36 0.0239(11) 0.0290(12) 0.0251(10) 0.0050(9) 0.0021(9) 0.0113(9)
C52 0.0265(12) 0.0275(12) 0.0266(11) 0.0089(9) 0.0011(9) 0.0087(9)
C55 0.0272(12) 0.0291(12) 0.0245(11) 0.0074(9) 0.0022(9) 0.0012(9)
C3 0.0330(13) 0.0291(12) 0.0262(11) 0.0074(9) 0.0027(9) 0.0148(10)
C18 0.0269(12) 0.0232(11) 0.0258(11) 0.0019(9) -0.0007(9) 0.0083(9)
C15 0.0258(11) 0.0239(12) 0.0305(11) 0.0059(9) 0.0045(9) 0.0092(9)
C43 0.0292(12) 0.0250(12) 0.0294(11) 0.0126(9) -0.0013(9) 0.0036(9)
C58 0.0248(11) 0.0296(12) 0.0250(10) 0.0105(9) 0.0006(9) 0.0085(9)
C20 0.0278(12) 0.0287(12) 0.0271(11) -0.0017(9) 0.0027(9) 0.0096(10)
C27 0.0322(13) 0.0149(11) 0.0392(13) 0.0064(9) -0.0008(10) 0.0060(9)
C48 0.0261(12) 0.0302(13) 0.0400(13) 0.0167(10) -0.0009(10) 0.0051(10)
C2 0.0279(12) 0.0313(12) 0.0215(10) 0.0078(9) 0.0018(9) 0.0151(10)
C60 0.0221(11) 0.0234(12) 0.0379(12) 0.0123(10) -0.0050(9) 0.0039(9)
C54 0.0287(12) 0.0295(12) 0.0292(11) 0.0073(9) 0.0045(9) 0.0107(10)
C61 0.0261(12) 0.0250(12) 0.0420(13) 0.0064(10) -0.0038(10) 0.0069(10)
C50 0.0286(12) 0.0299(13) 0.0347(12) 0.0090(10) -0.0069(10) 0.0040(10)
C14 0.0294(12) 0.0212(12) 0.0471(14) 0.0098(10) 0.0084(11) 0.0069(10)
C33 0.0415(14) 0.0201(12) 0.0295(11) 0.0023(9) -0.0042(10) 0.0110(10)
C57 0.0273(12) 0.0366(13) 0.0267(11) 0.0134(10) -0.0015(9) 0.0079(10)
C41 0.0283(12) 0.0309(13) 0.0322(12) 0.0080(10) 0.0026(10) 0.0120(10)
C4 0.0305(13) 0.0385(14) 0.0337(12) 0.0109(10) 0.0049(10) 0.0116(11)
C12 0.0345(13) 0.0323(14) 0.0503(15) 0.0231(11) 0.0135(12) 0.0179(11)
C45 0.0371(14) 0.0343(14) 0.0281(11) 0.0113(10) 0.0040(10) 0.0071(11)
C25 0.0378(14) 0.0409(14) 0.0286(11) 0.0106(10) 0.0033(10) 0.0244(11)
C22 0.0449(15) 0.0422(15) 0.0258(12) 0.0059(10) 0.0047(11) 0.0152(12)
C37 0.0290(13) 0.0522(16) 0.0293(12) 0.0120(11) 0.0005(10) 0.0122(11)
C7 0.0345(13) 0.0315(13) 0.0287(12) 0.0028(10) 0.0029(10) 0.0129(10)
C46 0.0314(13) 0.0376(14) 0.0398(13) 0.0188(11) 0.0089(11) 0.0108(11)
C10 0.0436(15) 0.0342(14) 0.0269(11) 0.0081(10) -0.0076(11) 0.0110(11)
C11 0.0357(14) 0.0400(15) 0.0331(12) 0.0174(11) 0.0019(10) 0.0168(11)
C29 0.0299(13) 0.0261(13) 0.0536(16) 0.0090(11) -0.0030(12) 0.0063(10)
C62 0.0420(15) 0.0321(14) 0.0380(13) 0.0041(11) 0.0081(11) 0.0134(11)
C44 0.0355(14) 0.0512(16) 0.0259(12) 0.0129(11) -0.0042(10) -0.0003(12)
C38 0.0359(15) 0.070(2) 0.0281(12) 0.0124(12) -0.0055(11) 0.0151(14)
C67 0.0285(13) 0.0357(15) 0.0483(15) 0.0236(12) -0.0051(11) 0.0016(10)
C5 0.0377(14) 0.0473(16) 0.0344(13) 0.0126(11) 0.0132(11) 0.0211(12)
C40 0.0248(12) 0.0323(13) 0.0440(14) 0.0040(11) 0.0011(11) 0.0062(10)
C19 0.0488(16) 0.0423(15) 0.0333(13) 0.0022(11) -0.0002(11) 0.0298(13)
C01N 0.0444(15) 0.0407(15) 0.0284(12) 0.0026(11) -0.0032(11) 0.0082(12)
C39 0.0273(13) 0.0503(17) 0.0381(14) -0.0008(12) -0.0071(11) 0.0103(12)
C16 0.0422(15) 0.0257(13) 0.0427(14) 0.0022(11) -0.0113(12) 0.0030(11)
C63 0.0325(14) 0.0317(15) 0.0702(19) 0.0069(13) -0.0020(13) 0.0122(11)
C28 0.0346(14) 0.0332(14) 0.0428(14) 0.0109(11) 0.0096(11) 0.0066(11)
C34 0.0518(17) 0.0348(14) 0.0279(12) -0.0017(10) -0.0004(11) 0.0160(12)
C6 0.0433(15) 0.0422(15) 0.0296(12) 0.0009(10) 0.0075(11) 0.0214(12)
C32 0.0520(17) 0.0299(14) 0.0352(13) 0.0022(10) -0.0140(12) 0.0063(12)
C53 0.0412(15) 0.0456(16) 0.0356(13) 0.0003(11) -0.0056(11) 0.0276(12)
C66 0.0353(15) 0.0363(16) 0.080(2) 0.0353(15) -0.0081(15) 0.0033(12)
C59 0.0414(15) 0.0489(16) 0.0346(13) 0.0123(11) -0.0037(11) 0.0262(12)
C30 0.0389(15) 0.0308(14) 0.0547(17) 0.0085(12) -0.0153(13) 0.0030(11)
C64 0.0324(15) 0.0270(14) 0.099(3) 0.0233(15) -0.0080(16) 0.0087(12)
C47 0.0398(16) 0.073(2) 0.0519(17) 0.0204(16) 0.0155(14) 0.0141(15)
C13 0.0520(18) 0.0416(17) 0.084(2) 0.0359(16) 0.0065(17) 0.0208(14)
C68 0.058(2) 0.060(2) 0.0470(17) 0.0317(15) 0.0108(15) 0.0069(15)
C31 0.0484(19) 0.073(2) 0.075(2) 0.0127(19) -0.0281(17) 0.0016(17)
C65 0.061(2) 0.0353(18) 0.167(4) 0.037(2) 0.010(3) 0.0213(16)

loop_
_atom_type_symbol
_atom_type_description
_atom_type_scat_dispersion_real
_atom_type_scat_dispersion_imag
_atom_type_scat_source
C C 0.0033 0.0016 'International Tables Vol C Tables 4.2.6.8 and 6.1.1.4'
H H 0.0000 0.0000 'International Tables Vol C Tables 4.2.6.8 and 6.1.1.4'
N N 0.0061 0.0033 'International Tables Vol C Tables 4.2.6.8 and 6.1.1.4'
P P 0.1023 0.0942 'International Tables Vol C Tables 4.2.6.8 and 6.1.1.4'

loop_
_geom_angle_atom_site_label_1
_geom_angle_atom_site_label_2
_geom_angle_atom_site_label_3
_geom_angle
_geom_angle_site_symmetry_1
_geom_angle_site_symmetry_3
_geom_angle_publ_flag
C8 P1 P2 102.58(7) . . ?
C8 P1 C1 108.32(9) . . ?
C1 P1 P2 96.62(7) . . ?
P1 P2 P3 92.97(3) . . ?
C17 P2 P1 101.69(7) . . ?
C17 P2 P3 105.24(7) . . ?
N1 P3 P2 99.50(7) . . ?
N1 P3 C26 105.35(10) . . ?
C26 P3 P2 102.99(7) . . ?
C35 P6 P5 96.71(7) . . ?
C60 P6 P5 103.00(8) . . ?
C60 P6 C35 106.86(10) . . ?
P6 P5 P4 92.70(3) . . ?
C51 P5 P6 104.26(7) . . ?
C51 P5 P4 103.15(7) . . ?
N2 P4 P5 99.42(7) . . ?
N2 P4 C42 106.37(10) . . ?
C42 P4 P5 102.70(7) . . ?
C1 N1 P3 123.87(15) . . ?
C35 N2 P4 123.75(16) . . ?
C9 C8 P1 124.86(16) . . ?
C9 C8 C15 119.4(2) . . ?
C15 C8 P1 115.36(16) . . ?
N1 C1 P1 121.94(16) . . ?
N1 C1 C2 119.33(19) . . ?
C2 C1 P1 118.37(15) . . ?
C8 C9 C10 122.8(2) . . ?
C11 C9 C8 118.6(2) . . ?
C11 C9 C10 118.5(2) . . ?
C17 C24 C25 124.91(19) . . ?
C23 C24 C17 118.6(2) . . ?
C23 C24 C25 116.4(2) . . ?
C24 C17 P2 127.19(16) . . ?
C24 C17 C18 119.01(19) . . ?
C18 C17 P2 113.79(16) . . ?
N2 C35 P6 122.01(17) . . ?
N2 C35 C36 119.2(2) . . ?
C36 C35 P6 118.54(16) . . ?
C23 C21 C20 117.4(2) . . ?
C23 C21 C22 121.6(2) . . ?
C20 C21 C22 120.9(2) . . ?
C52 C51 P5 126.18(16) . . ?
C52 C51 C58 119.36(19) . . ?
C58 C51 P5 114.40(16) . . ?
C49 C42 P4 113.40(16) . . ?
C49 C42 C43 118.8(2) . . ?
C43 C42 P4 127.65(17) . . ?
C27 C26 P3 113.37(16) . . ?
C33 C26 P3 127.43(18) . . ?
C33 C26 C27 118.8(2) . . ?
C24 C23 H23 118.5 . . ?
C21 C23 C24 123.0(2) . . ?
C21 C23 H23 118.5 . . ?
C42 C49 C50 122.2(2) . . ?
C48 C49 C42 119.8(2) . . ?
C48 C49 C50 118.0(2) . . ?
C41 C36 C35 122.6(2) . . ?
C41 C36 C37 118.1(2) . . ?
C37 C36 C35 119.3(2) . . ?
C51 C52 C53 123.8(2) . . ?
C54 C52 C51 118.8(2) . . ?
C54 C52 C53 117.5(2) . . ?
C54 C55 C01N 120.7(2) . . ?
C57 C55 C54 117.7(2) . . ?
C57 C55 C01N 121.5(2) . . ?
C2 C3 H3 119.6 . . ?
C4 C3 H3 119.6 . . ?
C4 C3 C2 120.8(2) . . ?
C17 C18 C19 122.7(2) . . ?
C20 C18 C17 119.5(2) . . ?
C20 C18 C19 117.9(2) . . ?
C8 C15 C16 122.8(2) . . ?
C14 C15 C8 119.0(2) . . ?
C14 C15 C16 118.2(2) . . ?
C42 C43 C44 124.7(2) . . ?
C45 C43 C42 118.4(2) . . ?
C45 C43 C44 116.8(2) . . ?
C51 C58 C59 123.2(2) . . ?
C57 C58 C51 119.0(2) . . ?
C57 C58 C59 117.8(2) . . ?
C21 C20 C18 122.4(2) . . ?
C21 C20 H20 118.8 . . ?
C18 C20 H20 118.8 . . ?
C26 C27 C28 122.6(2) . . ?
C29 C27 C26 119.8(2) . . ?
C29 C27 C28 117.6(2) . . ?
C49 C48 H48 119.0 . . ?
C46 C48 C49 122.0(2) . . ?
C46 C48 H48 119.0 . . ?
C3 C2 C1 121.76(19) . . ?
C3 C2 C7 118.6(2) . . ?
C7 C2 C1 119.6(2) . . ?
C61 C60 P6 124.93(17) . . ?
C61 C60 C67 119.6(2) . . ?
C67 C60 P6 115.31(19) . . ?
C52 C54 H54 118.7 . . ?
C55 C54 C52 122.6(2) . . ?
C55 C54 H54 118.7 . . ?
C60 C61 C62 123.0(2) . . ?
C63 C61 C60 118.7(2) . . ?
C63 C61 C62 118.3(2) . . ?
C49 C50 H50A 109.5 . . ?
C49 C50 H50B 109.5 . . ?
C49 C50 H50C 109.5 . . ?
H50A C50 H50B 109.5 . . ?
H50A C50 H50C 109.5 . . ?
H50B C50 H50C 109.5 . . ?
C15 C14 H14 118.8 . . ?
C12 C14 C15 122.4(2) . . ?
C12 C14 H14 118.8 . . ?
C26 C33 C34 124.6(2) . . ?
C32 C33 C26 118.3(2) . . ?
C32 C33 C34 117.1(2) . . ?
C55 C57 C58 122.5(2) . . ?
C55 C57 H57 118.8 . . ?
C58 C57 H57 118.8 . . ?
C36 C41 H41 119.4 . . ?
C40 C41 C36 121.3(2) . . ?
C40 C41 H41 119.4 . . ?
C3 C4 H4 120.0 . . ?
C5 C4 C3 120.0(2) . . ?
C5 C4 H4 120.0 . . ?
C14 C12 C11 117.5(2) . . ?
C14 C12 C13 121.3(2) . . ?
C11 C12 C13 121.1(3) . . ?
C43 C45 H45 118.2 . . ?
C46 C45 C43 123.6(2) . . ?
C46 C45 H45 118.2 . . ?
C24 C25 H25A 109.5 . . ?
C24 C25 H25B 109.5 . . ?
C24 C25 H25C 109.5 . . ?
H25A C25 H25B 109.5 . . ?
H25A C25 H25C 109.5 . . ?
H25B C25 H25C 109.5 . . ?
C21 C22 H22A 109.5 . . ?
C21 C22 H22B 109.5 . . ?
C21 C22 H22C 109.5 . . ?
H22A C22 H22B 109.5 . . ?
H22A C22 H22C 109.5 . . ?
H22B C22 H22C 109.5 . . ?
C36 C37 H37 119.8 . . ?
C38 C37 C36 120.5(2) . . ?
C38 C37 H37 119.8 . . ?
C2 C7 H7 119.9 . . ?
C6 C7 C2 120.2(2) . . ?
C6 C7 H7 119.9 . . ?
C48 C46 C47 121.8(2) . . ?
C45 C46 C48 117.3(2) . . ?
C45 C46 C47 120.9(2) . . ?
C9 C10 H10A 109.5 . . ?
C9 C10 H10B 109.5 . . ?
C9 C10 H10C 109.5 . . ?
H10A C10 H10B 109.5 . . ?
H10A C10 H10C 109.5 . . ?
H10B C10 H10C 109.5 . . ?
C9 C11 H11 118.5 . . ?
C12 C11 C9 123.0(2) . . ?
C12 C11 H11 118.5 . . ?
C27 C29 H29 119.0 . . ?
C30 C29 C27 122.1(3) . . ?
C30 C29 H29 119.0 . . ?
C61 C62 H62A 109.5 . . ?
C61 C62 H62B 109.5 . . ?
C61 C62 H62C 109.5 . . ?
H62A C62 H62B 109.5 . . ?
H62A C62 H62C 109.5 . . ?
H62B C62 H62C 109.5 . . ?
C43 C44 H44A 109.5 . . ?
C43 C44 H44B 109.5 . . ?
C43 C44 H44C 109.5 . . ?
H44A C44 H44B 109.5 . . ?
H44A C44 H44C 109.5 . . ?
H44B C44 H44C 109.5 . . ?
C37 C38 H38 119.8 . . ?
C39 C38 C37 120.5(2) . . ?
C39 C38 H38 119.8 . . ?
C60 C67 C68 122.8(2) . . ?
C66 C67 C60 118.7(3) . . ?
C66 C67 C68 118.5(2) . . ?
C4 C5 H5 120.2 . . ?
C4 C5 C6 119.7(2) . . ?
C6 C5 H5 120.2 . . ?
C41 C40 H40 120.2 . . ?
C39 C40 C41 119.5(2) . . ?
C39 C40 H40 120.2 . . ?
C18 C19 H19A 109.5 . . ?
C18 C19 H19B 109.5 . . ?
C18 C19 H19C 109.5 . . ?
H19A C19 H19B 109.5 . . ?
H19A C19 H19C 109.5 . . ?
H19B C19 H19C 109.5 . . ?
C55 C01N H01A 109.5 . . ?
C55 C01N H01B 109.5 . . ?
C55 C01N H01C 109.5 . . ?
H01A C01N H01B 109.5 . . ?
H01A C01N H01C 109.5 . . ?
H01B C01N H01C 109.5 . . ?
C38 C39 H39 119.9 . . ?
C40 C39 C38 120.1(2) . . ?
C40 C39 H39 119.9 . . ?
C15 C16 H16A 109.5 . . ?
C15 C16 H16B 109.5 . . ?
C15 C16 H16C 109.5 . . ?
H16A C16 H16B 109.5 . . ?
H16A C16 H16C 109.5 . . ?
H16B C16 H16C 109.5 . . ?
C61 C63 H63 118.9 . . ?
C64 C63 C61 122.2(3) . . ?
C64 C63 H63 118.9 . . ?
C27 C28 H28A 109.5 . . ?
C27 C28 H28B 109.5 . . ?
C27 C28 H28C 109.5 . . ?
H28A C28 H28B 109.5 . . ?
H28A C28 H28C 109.5 . . ?
H28B C28 H28C 109.5 . . ?
C33 C34 H34A 109.5 . . ?
C33 C34 H34B 109.5 . . ?
C33 C34 H34C 109.5 . . ?
H34A C34 H34B 109.5 . . ?
H34A C34 H34C 109.5 . . ?
H34B C34 H34C 109.5 . . ?
C7 C6 C5 120.7(2) . . ?
C7 C6 H6 119.7 . . ?
C5 C6 H6 119.7 . . ?
C33 C32 H32 118.4 . . ?
C30 C32 C33 123.2(2) . . ?
C30 C32 H32 118.4 . . ?
C52 C53 H53A 109.5 . . ?
C52 C53 H53B 109.5 . . ?
C52 C53 H53C 109.5 . . ?
H53A C53 H53B 109.5 . . ?
H53A C53 H53C 109.5 . . ?
H53B C53 H53C 109.5 . . ?
C67 C66 H66 118.8 . . ?
C64 C66 C67 122.5(3) . . ?
C64 C66 H66 118.8 . . ?
C58 C59 H59A 109.5 . . ?
C58 C59 H59B 109.5 . . ?
C58 C59 H59C 109.5 . . ?
H59A C59 H59B 109.5 . . ?
H59A C59 H59C 109.5 . . ?
H59B C59 H59C 109.5 . . ?
C29 C30 C31 121.2(3) . . ?
C32 C30 C29 117.8(2) . . ?
C32 C30 C31 121.0(3) . . ?
C63 C64 C65 120.7(3) . . ?
C66 C64 C63 118.4(3) . . ?
C66 C64 C65 120.9(3) . . ?
C46 C47 H47A 109.5 . . ?
C46 C47 H47B 109.5 . . ?
C46 C47 H47C 109.5 . . ?
H47A C47 H47B 109.5 . . ?
H47A C47 H47C 109.5 . . ?
H47B C47 H47C 109.5 . . ?
C12 C13 H13A 109.5 . . ?
C12 C13 H13B 109.5 . . ?
C12 C13 H13C 109.5 . . ?
H13A C13 H13B 109.5 . . ?
H13A C13 H13C 109.5 . . ?
H13B C13 H13C 109.5 . . ?
C67 C68 H68A 109.5 . . ?
C67 C68 H68B 109.5 . . ?
C67 C68 H68C 109.5 . . ?
H68A C68 H68B 109.5 . . ?
H68A C68 H68C 109.5 . . ?
H68B C68 H68C 109.5 . . ?
C30 C31 H31A 109.5 . . ?
C30 C31 H31B 109.5 . . ?
C30 C31 H31C 109.5 . . ?
H31A C31 H31B 109.5 . . ?
H31A C31 H31C 109.5 . . ?
H31B C31 H31C 109.5 . . ?
C64 C65 H65A 109.5 . . ?
C64 C65 H65B 109.5 . . ?
C64 C65 H65C 109.5 . . ?
H65A C65 H65B 109.5 . . ?
H65A C65 H65C 109.5 . . ?
H65B C65 H65C 109.5 . . ?

loop_
_geom_bond_atom_site_label_1
_geom_bond_atom_site_label_2
_geom_bond_distance
_geom_bond_site_symmetry_2
_geom_bond_publ_flag
P1 P2 2.1861(8) . ?
P1 C8 1.844(2) . ?
P1 C1 1.869(2) . ?
P2 P3 2.2496(8) . ?
P2 C17 1.846(2) . ?
P3 N1 1.6927(19) . ?
P3 C26 1.836(2) . ?
P6 P5 2.1907(8) . ?
P6 C35 1.869(2) . ?
P6 C60 1.842(2) . ?
P5 P4 2.2562(8) . ?
P5 C51 1.848(2) . ?
P4 N2 1.6926(19) . ?
P4 C42 1.837(2) . ?
N1 C1 1.280(3) . ?
N2 C35 1.281(3) . ?
C8 C9 1.409(3) . ?
C8 C15 1.412(3) . ?
C1 C2 1.487(3) . ?
C9 C10 1.502(3) . ?
C9 C11 1.388(3) . ?
C24 C17 1.410(3) . ?
C24 C23 1.399(3) . ?
C24 C25 1.509(3) . ?
C17 C18 1.415(3) . ?
C35 C36 1.489(3) . ?
C21 C23 1.381(3) . ?
C21 C20 1.387(3) . ?
C21 C22 1.505(3) . ?
C51 C52 1.409(3) . ?
C51 C58 1.414(3) . ?
C42 C49 1.413(3) . ?
C42 C43 1.416(3) . ?
C26 C27 1.412(3) . ?
C26 C33 1.412(3) . ?
C23 H23 0.9300 . ?
C49 C48 1.391(3) . ?
C49 C50 1.512(3) . ?
C36 C41 1.392(3) . ?
C36 C37 1.396(3) . ?
C52 C54 1.398(3) . ?
C52 C53 1.499(3) . ?
C55 C54 1.386(3) . ?
C55 C57 1.383(3) . ?
C55 C01N 1.508(3) . ?
C3 H3 0.9300 . ?
C3 C2 1.391(3) . ?
C3 C4 1.389(3) . ?
C18 C20 1.388(3) . ?
C18 C19 1.513(3) . ?
C15 C14 1.391(3) . ?
C15 C16 1.509(3) . ?
C43 C45 1.387(3) . ?
C43 C44 1.511(3) . ?
C58 C57 1.394(3) . ?
C58 C59 1.502(3) . ?
C20 H20 0.9300 . ?
C27 C29 1.387(3) . ?
C27 C28 1.514(3) . ?
C48 H48 0.9300 . ?
C48 C46 1.385(3) . ?
C2 C7 1.401(3) . ?
C60 C61 1.410(3) . ?
C60 C67 1.413(3) . ?
C54 H54 0.9300 . ?
C61 C62 1.496(3) . ?
C61 C63 1.388(3) . ?
C50 H50A 0.9600 . ?
C50 H50B 0.9600 . ?
C50 H50C 0.9600 . ?
C14 H14 0.9300 . ?
C14 C12 1.382(4) . ?
C33 C34 1.506(4) . ?
C33 C32 1.398(3) . ?
C57 H57 0.9300 . ?
C41 H41 0.9300 . ?
C41 C40 1.389(3) . ?
C4 H4 0.9300 . ?
C4 C5 1.382(3) . ?
C12 C11 1.383(4) . ?
C12 C13 1.510(4) . ?
C45 H45 0.9300 . ?
C45 C46 1.382(3) . ?
C25 H25A 0.9600 . ?
C25 H25B 0.9600 . ?
C25 H25C 0.9600 . ?
C22 H22A 0.9600 . ?
C22 H22B 0.9600 . ?
C22 H22C 0.9600 . ?
C37 H37 0.9300 . ?
C37 C38 1.381(3) . ?
C7 H7 0.9300 . ?
C7 C6 1.380(3) . ?
C46 C47 1.507(4) . ?
C10 H10A 0.9600 . ?
C10 H10B 0.9600 . ?
C10 H10C 0.9600 . ?
C11 H11 0.9300 . ?
C29 H29 0.9300 . ?
C29 C30 1.378(4) . ?
C62 H62A 0.9600 . ?
C62 H62B 0.9600 . ?
C62 H62C 0.9600 . ?
C44 H44A 0.9600 . ?
C44 H44B 0.9600 . ?
C44 H44C 0.9600 . ?
C38 H38 0.9300 . ?
C38 C39 1.380(4) . ?
C67 C66 1.385(4) . ?
C67 C68 1.510(4) . ?
C5 H5 0.9300 . ?
C5 C6 1.385(4) . ?
C40 H40 0.9300 . ?
C40 C39 1.375(4) . ?
C19 H19A 0.9600 . ?
C19 H19B 0.9600 . ?
C19 H19C 0.9600 . ?
C01N H01A 0.9600 . ?
C01N H01B 0.9600 . ?
C01N H01C 0.9600 . ?
C39 H39 0.9300 . ?
C16 H16A 0.9600 . ?
C16 H16B 0.9600 . ?
C16 H16C 0.9600 . ?
C63 H63 0.9300 . ?
C63 C64 1.382(4) . ?
C28 H28A 0.9600 . ?
C28 H28B 0.9600 . ?
C28 H28C 0.9600 . ?
C34 H34A 0.9600 . ?
C34 H34B 0.9600 . ?
C34 H34C 0.9600 . ?
C6 H6 0.9300 . ?
C32 H32 0.9300 . ?
C32 C30 1.376(4) . ?
C53 H53A 0.9600 . ?
C53 H53B 0.9600 . ?
C53 H53C 0.9600 . ?
C66 H66 0.9300 . ?
C66 C64 1.373(4) . ?
C59 H59A 0.9600 . ?
C59 H59B 0.9600 . ?
C59 H59C 0.9600 . ?
C30 C31 1.514(4) . ?
C64 C65 1.519(4) . ?
C47 H47A 0.9600 . ?
C47 H47B 0.9600 . ?
C47 H47C 0.9600 . ?
C13 H13A 0.9600 . ?
C13 H13B 0.9600 . ?
C13 H13C 0.9600 . ?
C68 H68A 0.9600 . ?
C68 H68B 0.9600 . ?
C68 H68C 0.9600 . ?
C31 H31A 0.9600 . ?
C31 H31B 0.9600 . ?
C31 H31C 0.9600 . ?
C65 H65A 0.9600 . ?
C65 H65B 0.9600 . ?
C65 H65C 0.9600 . ?

loop_
_geom_torsion_atom_site_label_1
_geom_torsion_atom_site_label_2
_geom_torsion_atom_site_label_3
_geom_torsion_atom_site_label_4
_geom_torsion
_geom_torsion_site_symmetry_1
_geom_torsion_site_symmetry_2
_geom_torsion_site_symmetry_3
_geom_torsion_site_symmetry_4
_geom_torsion_publ_flag
P1 P2 C17 C24 -59.82(19) . . . . ?
P1 P2 C17 C18 119.35(15) . . . . ?
P1 C8 C9 C10 -8.5(3) . . . . ?
P1 C8 C9 C11 171.17(17) . . . . ?
P1 C8 C15 C14 -171.38(17) . . . . ?
P1 C8 C15 C16 9.1(3) . . . . ?
P1 C1 C2 C3 3.0(3) . . . . ?
P1 C1 C2 C7 -178.15(17) . . . . ?
P2 P1 C8 C9 -55.75(19) . . . . ?
P2 P1 C8 C15 117.07(16) . . . . ?
P2 P1 C1 N1 -15.61(19) . . . . ?
P2 P1 C1 C2 171.36(16) . . . . ?
P2 P3 N1 C1 15.3(2) . . . . ?
P2 P3 C26 C27 -69.44(16) . . . . ?
P2 P3 C26 C33 117.60(19) . . . . ?
P2 C17 C18 C20 179.29(17) . . . . ?
P2 C17 C18 C19 -1.6(3) . . . . ?
P3 P2 C17 C24 36.6(2) . . . . ?
P3 P2 C17 C18 -144.27(14) . . . . ?
P3 N1 C1 P1 0.0(3) . . . . ?
P3 N1 C1 C2 172.97(16) . . . . ?
P3 C26 C27 C29 -175.23(17) . . . . ?
P3 C26 C27 C28 7.4(3) . . . . ?
P3 C26 C33 C34 -3.4(3) . . . . ?
P3 C26 C33 C32 175.23(18) . . . . ?
P6 P5 C51 C52 -53.2(2) . . . . ?
P6 P5 C51 C58 129.61(15) . . . . ?
P6 C35 C36 C41 3.2(3) . . . . ?
P6 C35 C36 C37 -177.95(18) . . . . ?
P6 C60 C61 C62 -5.3(3) . . . . ?
P6 C60 C61 C63 175.14(19) . . . . ?
P6 C60 C67 C66 -174.56(19) . . . . ?
P6 C60 C67 C68 7.0(3) . . . . ?
P5 P6 C35 N2 -14.70(19) . . . . ?
P5 P6 C35 C36 171.56(15) . . . . ?
P5 P6 C60 C61 -57.9(2) . . . . ?
P5 P6 C60 C67 117.55(17) . . . . ?
P5 P4 N2 C35 17.09(19) . . . . ?
P5 P4 C42 C49 -71.84(16) . . . . ?
P5 P4 C42 C43 113.37(19) . . . . ?
P5 C51 C52 C54 -174.63(17) . . . . ?
P5 C51 C52 C53 5.4(3) . . . . ?
P5 C51 C58 C57 176.02(16) . . . . ?
P5 C51 C58 C59 -4.7(3) . . . . ?
P4 P5 C51 C52 43.1(2) . . . . ?
P4 P5 C51 C58 -134.12(15) . . . . ?
P4 N2 C35 P6 -2.0(3) . . . . ?
P4 N2 C35 C36 171.69(15) . . . . ?
P4 C42 C49 C48 -177.60(17) . . . . ?
P4 C42 C49 C50 3.1(3) . . . . ?
P4 C42 C43 C45 178.48(18) . . . . ?
P4 C42 C43 C44 2.1(3) . . . . ?
N1 P3 C26 C27 -173.26(15) . . . . ?
N1 P3 C26 C33 13.8(2) . . . . ?
N1 C1 C2 C3 -170.3(2) . . . . ?
N1 C1 C2 C7 8.6(3) . . . . ?
N2 P4 C42 C49 -175.80(15) . . . . ?
N2 P4 C42 C43 9.4(2) . . . . ?
N2 C35 C36 C41 -170.8(2) . . . . ?
N2 C35 C36 C37 8.1(3) . . . . ?
C8 P1 C1 N1 -121.24(19) . . . . ?
C8 P1 C1 C2 65.73(18) . . . . ?
C8 C9 C11 C12 -0.2(4) . . . . ?
C8 C15 C14 C12 -0.8(3) . . . . ?
C1 P1 C8 C9 45.7(2) . . . . ?
C1 P1 C8 C15 -141.50(16) . . . . ?
C1 C2 C7 C6 -178.7(2) . . . . ?
C9 C8 C15 C14 1.9(3) . . . . ?
C9 C8 C15 C16 -177.7(2) . . . . ?
C24 C17 C18 C20 -1.5(3) . . . . ?
C24 C17 C18 C19 177.7(2) . . . . ?
C17 C24 C23 C21 -1.1(3) . . . . ?
C17 C18 C20 C21 0.1(3) . . . . ?
C35 P6 C60 C61 43.4(2) . . . . ?
C35 P6 C60 C67 -141.19(18) . . . . ?
C35 C36 C41 C40 178.3(2) . . . . ?
C35 C36 C37 C38 -178.9(2) . . . . ?
C51 C52 C54 C55 -1.4(3) . . . . ?
C51 C58 C57 C55 -0.8(3) . . . . ?
C42 P4 N2 C35 123.41(19) . . . . ?
C42 C49 C48 C46 -0.8(3) . . . . ?
C42 C43 C45 C46 -2.7(4) . . . . ?
C26 P3 N1 C1 121.66(19) . . . . ?
C26 C27 C29 C30 -0.6(4) . . . . ?
C26 C33 C32 C30 -1.6(4) . . . . ?
C23 C24 C17 P2 -178.91(16) . . . . ?
C23 C24 C17 C18 2.0(3) . . . . ?
C23 C21 C20 C18 0.8(3) . . . . ?
C49 C42 C43 C45 3.9(3) . . . . ?
C49 C42 C43 C44 -172.4(2) . . . . ?
C49 C48 C46 C45 2.1(4) . . . . ?
C49 C48 C46 C47 -179.0(2) . . . . ?
C36 C41 C40 C39 0.7(4) . . . . ?
C36 C37 C38 C39 0.3(4) . . . . ?
C52 C51 C58 C57 -1.4(3) . . . . ?
C52 C51 C58 C59 177.9(2) . . . . ?
C3 C2 C7 C6 0.2(4) . . . . ?
C3 C4 C5 C6 0.0(4) . . . . ?
C15 C8 C9 C10 179.0(2) . . . . ?
C15 C8 C9 C11 -1.4(3) . . . . ?
C15 C14 C12 C11 -0.7(4) . . . . ?
C15 C14 C12 C13 179.1(2) . . . . ?
C43 C42 C49 C48 -2.3(3) . . . . ?
C43 C42 C49 C50 178.4(2) . . . . ?
C43 C45 C46 C48 -0.3(4) . . . . ?
C43 C45 C46 C47 -179.2(3) . . . . ?
C58 C51 C52 C54 2.4(3) . . . . ?
C58 C51 C52 C53 -177.6(2) . . . . ?
C20 C21 C23 C24 -0.3(3) . . . . ?
C27 C26 C33 C34 -176.0(2) . . . . ?
C27 C26 C33 C32 2.6(3) . . . . ?
C27 C29 C30 C32 1.7(4) . . . . ?
C27 C29 C30 C31 -178.0(3) . . . . ?
C2 C3 C4 C5 0.4(4) . . . . ?
C2 C7 C6 C5 0.2(4) . . . . ?
C60 P6 C35 N2 -120.51(19) . . . . ?
C60 P6 C35 C36 65.76(18) . . . . ?
C60 C61 C63 C64 -1.0(4) . . . . ?
C60 C67 C66 C64 -1.1(4) . . . . ?
C54 C55 C57 C58 1.9(3) . . . . ?
C61 C60 C67 C66 1.1(3) . . . . ?
C61 C60 C67 C68 -177.3(2) . . . . ?
C61 C63 C64 C66 1.0(4) . . . . ?
C61 C63 C64 C65 -179.1(3) . . . . ?
C50 C49 C48 C46 178.5(2) . . . . ?
C14 C12 C11 C9 1.3(4) . . . . ?
C33 C26 C27 C29 -1.6(3) . . . . ?
C33 C26 C27 C28 -178.9(2) . . . . ?
C33 C32 C30 C29 -0.6(4) . . . . ?
C33 C32 C30 C31 179.1(3) . . . . ?
C57 C55 C54 C52 -0.8(3) . . . . ?
C41 C36 C37 C38 0.1(4) . . . . ?
C41 C40 C39 C38 -0.3(4) . . . . ?
C4 C3 C2 C1 178.3(2) . . . . ?
C4 C3 C2 C7 -0.6(3) . . . . ?
C4 C5 C6 C7 -0.4(4) . . . . ?
C25 C24 C17 P2 1.0(3) . . . . ?
C25 C24 C17 C18 -178.1(2) . . . . ?
C25 C24 C23 C21 178.9(2) . . . . ?
C22 C21 C23 C24 -179.0(2) . . . . ?
C22 C21 C20 C18 179.6(2) . . . . ?
C37 C36 C41 C40 -0.6(3) . . . . ?
C37 C38 C39 C40 -0.2(4) . . . . ?
C10 C9 C11 C12 179.5(2) . . . . ?
C62 C61 C63 C64 179.5(3) . . . . ?
C44 C43 C45 C46 174.0(2) . . . . ?
C67 C60 C61 C62 179.4(2) . . . . ?
C67 C60 C61 C63 -0.1(3) . . . . ?
C67 C66 C64 C63 0.1(4) . . . . ?
C67 C66 C64 C65 -179.8(3) . . . . ?
C19 C18 C20 C21 -179.1(2) . . . . ?
C01N C55 C54 C52 -179.5(2) . . . . ?
C01N C55 C57 C58 -179.4(2) . . . . ?
C16 C15 C14 C12 178.8(2) . . . . ?
C28 C27 C29 C30 176.9(2) . . . . ?
C34 C33 C32 C30 177.2(2) . . . . ?
C53 C52 C54 C55 178.6(2) . . . . ?
C59 C58 C57 C55 179.9(2) . . . . ?
C13 C12 C11 C9 -178.6(2) . . . . ?
C68 C67 C66 C64 177.3(3) . . . . ?
